data_4035368
loop_
_publ_author_name
'Dong, Chao-Chen'
'Xiang, Jun-Feng'
'Xu, Li-Jin'
'Gong, Han-Yuan'

_publ_section_title
;
 From CO<sub>2</sub> to 4 H-Quinolizin-4-ones: A One-Pot Multicomponent
 Approach via Ag<sub>2</sub>O/Cs<sub>2</sub>CO<sub>3</sub> Orthogonal
 Tandem Catalysis.
;
_journal_issue 16
_journal_name_full 'The Journal of organic chemistry'
_journal_page_first 9561
_journal_page_last 9567
_journal_paper_doi 10.1021/acs.joc.8b01206
_journal_volume 83
_journal_year 2018
_chemical_formula_sum 'C20 H12 N2 O'
_chemical_formula_weight 296.32
_space_group_IT_number 14
_space_group_name_Hall '-P 2yn'
_space_group_name_H-M_alt 'P 1 21/n 1'
_symmetry_cell_setting monoclinic
_symmetry_space_group_name_H-M 'P 1 21/n 1'
_atom_sites_solution_hydrogens geom
_atom_sites_solution_primary direct
_atom_sites_solution_secondary difmap
_audit_creation_method SHELXL-97
_cell_angle_alpha 90.00
_cell_angle_beta 94.654(8)
_cell_angle_gamma 90.00
_cell_formula_units_Z 4
_cell_length_a 7.3201(5)
_cell_length_b 6.9507(4)
_cell_length_c 27.384(3)
_cell_measurement_reflns_used 2752
_cell_measurement_temperature 100(2)
_cell_measurement_theta_max 73.67
_cell_measurement_theta_min 6.15
_cell_volume 1388.7(2)
_computing_cell_refinement 'CrysAlisPro 1.171.39.6a (Rigaku OD, 2015)'
_computing_data_collection 'CrysAlisPro 1.171.39.6a (Rigaku OD, 2015)'
_computing_data_reduction 'CrysAlisPro 1.171.39.6a (Rigaku OD, 2015)'
_computing_structure_refinement 'SHELXL-97 (Sheldrick, 1997)'
_computing_structure_solution 'SHELXS-97 (Sheldrick, 1990)'
_diffrn_ambient_temperature 100(2)
_diffrn_detector_area_resol_mean 5.3127
_diffrn_measured_fraction_theta_full 0.979
_diffrn_measured_fraction_theta_max 0.979
_diffrn_measurement_device_type 'SuperNova, Dual, Cu at home/near, AtlasS2'
_diffrn_measurement_method '\w scans'
_diffrn_radiation_monochromator graphite
_diffrn_radiation_source 'fine-focus sealed tube'
_diffrn_radiation_type CuK\a
_diffrn_radiation_wavelength 1.54184
_diffrn_reflns_av_R_equivalents 0.0599
_diffrn_reflns_av_sigmaI/netI 0.0638
_diffrn_reflns_limit_h_max 8
_diffrn_reflns_limit_h_min -7
_diffrn_reflns_limit_k_max 7
_diffrn_reflns_limit_k_min -8
_diffrn_reflns_limit_l_max 33
_diffrn_reflns_limit_l_min -30
_diffrn_reflns_number 8004
_diffrn_reflns_theta_full 73.67
_diffrn_reflns_theta_max 73.67
_diffrn_reflns_theta_min 6.15
_exptl_absorpt_coefficient_mu 0.707
_exptl_absorpt_correction_T_max 1.00000
_exptl_absorpt_correction_T_min 0.61150
_exptl_absorpt_correction_type multi-scan
_exptl_crystal_colour yellow
_exptl_crystal_density_diffrn 1.417
_exptl_crystal_density_method 'not measured'
_exptl_crystal_description plate
_exptl_crystal_F_000 616
_exptl_crystal_size_max 0.220
_exptl_crystal_size_mid 0.210
_exptl_crystal_size_min 0.020
_refine_diff_density_max 0.431
_refine_diff_density_min -0.351
_refine_diff_density_rms 0.078
_refine_ls_extinction_method none
_refine_ls_goodness_of_fit_ref 1.001
_refine_ls_hydrogen_treatment constr
_refine_ls_matrix_type full
_refine_ls_number_parameters 208
_refine_ls_number_reflns 2752
_refine_ls_number_restraints 0
_refine_ls_restrained_S_all 1.001
_refine_ls_R_factor_all 0.1137
_refine_ls_R_factor_gt 0.0831
_refine_ls_shift/su_max 0.000
_refine_ls_shift/su_mean 0.000
_refine_ls_structure_factor_coef Fsqd
_refine_ls_weighting_details 'calc w=1/[\s^2^(Fo^2^)+(0.0473P)^2^+9.7500P] where P=(Fo^2^+2Fc^2^)/3'
_refine_ls_weighting_scheme calc
_refine_ls_wR_factor_gt 0.2309
_refine_ls_wR_factor_ref 0.2435
_reflns_number_gt 1979
_reflns_number_total 2752
_reflns_threshold_expression >2sigma(I)
_cod_data_source_file jo8b01206_si_002.cif
_cod_data_source_block a
_cod_depositor_comments
;
The following automatic conversions were performed:

data item '_symmetry_cell_setting' value 'Monoclinic' was changed to
'monoclinic' in accordance with the
/home/data/users/saulius/crontab/automatic-downloads/current/ACS/lib/dictionaries/cif_core.dic
dictionary named 'cif_core.dic' version 2.4.2 last updated on
2011-04-26.

Automatic conversion script
Id: cif_fix_values 6909 2019-04-08 15:41:33Z antanas 
;
_cod_original_cell_volume 1388.72(19)
_cod_original_sg_symbol_H-M P2(1)/n
_cod_database_code 4035368

loop_
_symmetry_equiv_pos_as_xyz
'x, y, z'
'-x+1/2, y+1/2, -z+1/2'
'-x, -y, -z'
'x-1/2, -y-1/2, z-1/2'

loop_
_atom_site_label
_atom_site_type_symbol
_atom_site_fract_x
_atom_site_fract_y
_atom_site_fract_z
_atom_site_U_iso_or_equiv
_atom_site_adp_type
_atom_site_occupancy
_atom_site_symmetry_multiplicity
_atom_site_calc_flag
_atom_site_refinement_flags
O21 O 0.8322(5) 0.8549(5) 0.44106(13) 0.0338(8) Uani 1 1 d .
N1 N 0.7387(5) 0.5474(5) 0.46329(13) 0.0202(8) Uani 1 1 d .
N23 N 0.4352(5) 0.0320(6) 0.37063(15) 0.0301(9) Uani 1 1 d .
C7 C 0.7684(5) 0.4189(6) 0.54706(16) 0.0221(9) Uani 1 1 d .
C2 C 0.7952(5) 0.5711(6) 0.51449(16) 0.0211(9) Uani 1 1 d .
C12 C 0.6206(5) 0.4942(6) 0.36224(16) 0.0221(9) Uani 1 1 d .
C13 C 0.6954(6) 0.6648(7) 0.37885(17) 0.0244(9) Uani 1 1 d .
H13 H 0.7040 0.7636 0.3562 0.029 Uiso 1 1 calc R
C10 C 0.6601(5) 0.3735(6) 0.44668(16) 0.0206(9) Uani 1 1 d .
C8 C 0.6880(6) 0.2422(6) 0.52878(17) 0.0242(10) Uani 1 1 d .
H8 H 0.6705 0.1414 0.5502 0.029 Uiso 1 1 calc R
C11 C 0.6034(6) 0.3459(6) 0.39737(16) 0.0219(9) Uani 1 1 d .
C3 C 0.8793(6) 0.7419(6) 0.53410(17) 0.0239(10) Uani 1 1 d .
H3 H 0.9008 0.8448 0.5136 0.029 Uiso 1 1 calc R
C14 C 0.7608(6) 0.7014(6) 0.42835(17) 0.0242(10) Uani 1 1 d .
C9 C 0.6382(6) 0.2219(7) 0.48097(17) 0.0237(9) Uani 1 1 d .
H9 H 0.5877 0.1058 0.4697 0.028 Uiso 1 1 calc R
C15 C 0.5590(6) 0.4709(7) 0.30982(17) 0.0251(10) Uani 1 1 d .
C22 C 0.5129(6) 0.1700(7) 0.38291(17) 0.0248(10) Uani 1 1 d .
C16 C 0.6130(6) 0.3121(7) 0.28261(18) 0.0284(10) Uani 1 1 d .
H16 H 0.6844 0.2156 0.2980 0.034 Uiso 1 1 calc R
C6 C 0.8190(6) 0.4375(7) 0.59717(17) 0.0265(10) Uani 1 1 d .
H6 H 0.7975 0.3365 0.6182 0.032 Uiso 1 1 calc R
C20 C 0.4479(6) 0.6107(7) 0.28588(18) 0.0282(10) Uani 1 1 d .
H20 H 0.4109 0.7169 0.3033 0.034 Uiso 1 1 calc R
C5 C 0.9006(6) 0.6039(7) 0.61584(18) 0.0282(10) Uani 1 1 d .
H5 H 0.9357 0.6154 0.6491 0.034 Uiso 1 1 calc R
C4 C 0.9289(6) 0.7537(7) 0.58378(18) 0.0286(11) Uani 1 1 d .
H4 H 0.9833 0.8663 0.5962 0.034 Uiso 1 1 calc R
C19 C 0.3922(7) 0.5933(8) 0.23669(18) 0.0332(11) Uani 1 1 d .
H19 H 0.3163 0.6862 0.2213 0.040 Uiso 1 1 calc R
C18 C 0.4493(7) 0.4372(8) 0.21001(18) 0.0347(12) Uani 1 1 d .
H18 H 0.4128 0.4262 0.1768 0.042 Uiso 1 1 calc R
C17 C 0.5607(7) 0.2985(8) 0.23318(19) 0.0345(12) Uani 1 1 d .
H17 H 0.6006 0.1951 0.2153 0.041 Uiso 1 1 calc R

loop_
_atom_site_aniso_label
_atom_site_aniso_U_11
_atom_site_aniso_U_22
_atom_site_aniso_U_33
_atom_site_aniso_U_23
_atom_site_aniso_U_13
_atom_site_aniso_U_12
O21 0.039(2) 0.0210(17) 0.040(2) -0.0006(14) -0.0030(15) -0.0063(15)
N1 0.0109(16) 0.0178(18) 0.0317(19) -0.0029(15) 0.0014(13) 0.0044(14)
N23 0.027(2) 0.027(2) 0.036(2) -0.0030(17) -0.0044(16) -0.0011(17)
C7 0.0109(19) 0.022(2) 0.034(2) -0.0033(18) 0.0024(16) 0.0055(16)
C2 0.013(2) 0.019(2) 0.031(2) -0.0023(17) 0.0025(16) 0.0085(16)
C12 0.011(2) 0.021(2) 0.034(2) -0.0007(18) 0.0016(16) 0.0070(16)
C13 0.019(2) 0.022(2) 0.032(2) 0.0023(18) 0.0013(17) 0.0046(17)
C10 0.0097(19) 0.020(2) 0.032(2) -0.0023(17) 0.0018(16) 0.0088(16)
C8 0.015(2) 0.020(2) 0.037(3) 0.0028(18) 0.0018(17) 0.0057(17)
C11 0.0118(19) 0.020(2) 0.033(2) -0.0037(18) 0.0002(16) 0.0051(16)
C3 0.015(2) 0.021(2) 0.036(3) -0.0036(18) 0.0020(17) 0.0065(17)
C14 0.017(2) 0.020(2) 0.036(2) 0.0006(19) 0.0033(17) 0.0076(18)
C9 0.018(2) 0.019(2) 0.034(2) -0.0017(18) 0.0018(17) 0.0046(17)
C15 0.019(2) 0.026(2) 0.030(2) -0.0015(18) 0.0034(17) -0.0020(18)
C22 0.018(2) 0.027(2) 0.029(2) -0.0015(19) -0.0009(17) 0.0017(19)
C16 0.022(2) 0.027(2) 0.036(3) -0.002(2) 0.0050(19) 0.0005(19)
C6 0.018(2) 0.031(2) 0.031(2) 0.0031(19) 0.0045(17) 0.0071(19)
C20 0.020(2) 0.029(2) 0.035(3) 0.001(2) 0.0014(18) 0.0016(19)
C5 0.019(2) 0.035(3) 0.030(2) -0.007(2) -0.0017(17) 0.0103(19)
C4 0.020(2) 0.024(2) 0.042(3) -0.009(2) 0.0002(19) 0.0031(18)
C19 0.024(2) 0.041(3) 0.034(3) 0.008(2) 0.0004(19) -0.002(2)
C18 0.032(3) 0.044(3) 0.028(2) -0.003(2) 0.001(2) -0.012(2)
C17 0.033(3) 0.035(3) 0.036(3) -0.008(2) 0.010(2) -0.004(2)

loop_
_atom_type_symbol
_atom_type_description
_atom_type_scat_dispersion_real
_atom_type_scat_dispersion_imag
_atom_type_scat_source
C C 0.0181 0.0091 'International Tables Vol C Tables 4.2.6.8 and 6.1.1.4'
H H 0.0000 0.0000 'International Tables Vol C Tables 4.2.6.8 and 6.1.1.4'
N N 0.0311 0.0180 'International Tables Vol C Tables 4.2.6.8 and 6.1.1.4'
O O 0.0492 0.0322 'International Tables Vol C Tables 4.2.6.8 and 6.1.1.4'

loop_
_geom_angle_atom_site_label_1
_geom_angle_atom_site_label_2
_geom_angle_atom_site_label_3
_geom_angle
C10 N1 C2 119.6(4)
C10 N1 C14 119.2(4)
C2 N1 C14 121.3(4)
C6 C7 C2 120.9(4)
C6 C7 C8 119.4(4)
C2 C7 C8 119.8(4)
C7 C2 C3 117.8(4)
C7 C2 N1 119.2(4)
C3 C2 N1 123.0(4)
C13 C12 C11 117.3(4)
C13 C12 C15 120.0(4)
C11 C12 C15 122.7(4)
C12 C13 C14 124.5(4)
C12 C13 H13 117.8
C14 C13 H13 117.8
C11 C10 N1 121.1(4)
C11 C10 C9 119.7(4)
N1 C10 C9 119.3(4)
C9 C8 C7 120.2(4)
C9 C8 H8 119.9
C7 C8 H8 119.9
C10 C11 C12 121.3(4)
C10 C11 C22 118.7(4)
C12 C11 C22 119.8(4)
C4 C3 C2 119.5(4)
C4 C3 H3 120.3
C2 C3 H3 120.3
O21 C14 C13 121.9(4)
O21 C14 N1 121.4(4)
C13 C14 N1 116.6(4)
C8 C9 C10 121.9(4)
C8 C9 H9 119.0
C10 C9 H9 119.0
C20 C15 C16 118.4(4)
C20 C15 C12 120.0(4)
C16 C15 C12 121.6(4)
N23 C22 C11 177.7(5)
C17 C16 C15 120.4(5)
C17 C16 H16 119.8
C15 C16 H16 119.8
C5 C6 C7 120.9(5)
C5 C6 H6 119.6
C7 C6 H6 119.6
C19 C20 C15 120.8(5)
C19 C20 H20 119.6
C15 C20 H20 119.6
C6 C5 C4 118.4(4)
C6 C5 H5 120.8
C4 C5 H5 120.8
C3 C4 C5 122.5(4)
C3 C4 H4 118.7
C5 C4 H4 118.7
C20 C19 C18 120.2(5)
C20 C19 H19 119.9
C18 C19 H19 119.9
C17 C18 C19 119.6(5)
C17 C18 H18 120.2
C19 C18 H18 120.2
C16 C17 C18 120.6(5)
C16 C17 H17 119.7
C18 C17 H17 119.7

loop_
_geom_bond_atom_site_label_1
_geom_bond_atom_site_label_2
_geom_bond_distance
O21 C14 1.226(6)
N1 C10 1.399(6)
N1 C2 1.439(6)
N1 C14 1.453(6)
N23 C22 1.151(6)
C7 C6 1.398(6)
C7 C2 1.407(6)
C7 C8 1.434(6)
C2 C3 1.423(6)
C12 C13 1.368(6)
C12 C11 1.422(6)
C12 C15 1.478(6)
C13 C14 1.424(7)
C13 H13 0.9300
C10 C11 1.394(6)
C10 C9 1.429(6)
C8 C9 1.338(6)
C8 H8 0.9300
C11 C22 1.431(6)
C3 C4 1.382(7)
C3 H3 0.9300
C9 H9 0.9300
C15 C20 1.396(7)
C15 C16 1.407(6)
C16 C17 1.380(7)
C16 H16 0.9300
C6 C5 1.381(7)
C6 H6 0.9300
C20 C19 1.381(7)
C20 H20 0.9300
C5 C4 1.388(7)
C5 H5 0.9300
C4 H4 0.9300
C19 C18 1.391(8)
C19 H19 0.9300
C18 C17 1.383(8)
C18 H18 0.9300
C17 H17 0.9300

loop_
_geom_torsion_atom_site_label_1
_geom_torsion_atom_site_label_2
_geom_torsion_atom_site_label_3
_geom_torsion_atom_site_label_4
_geom_torsion
C6 C7 C2 C3 1.6(6)
C8 C7 C2 C3 -178.5(4)
C6 C7 C2 N1 -179.0(4)
C8 C7 C2 N1 0.9(6)
C10 N1 C2 C7 -0.7(5)
C14 N1 C2 C7 179.1(4)
C10 N1 C2 C3 178.7(4)
C14 N1 C2 C3 -1.6(6)
C11 C12 C13 C14 1.7(6)
C15 C12 C13 C14 -179.2(4)
C2 N1 C10 C11 179.8(4)
C14 N1 C10 C11 0.1(6)
C2 N1 C10 C9 -0.3(5)
C14 N1 C10 C9 -180.0(4)
C6 C7 C8 C9 179.8(4)
C2 C7 C8 C9 -0.1(6)
N1 C10 C11 C12 -1.0(6)
C9 C10 C11 C12 179.1(4)
N1 C10 C11 C22 -175.9(4)
C9 C10 C11 C22 4.2(6)
C13 C12 C11 C10 0.1(6)
C15 C12 C11 C10 -179.0(4)
C13 C12 C11 C22 175.0(4)
C15 C12 C11 C22 -4.1(6)
C7 C2 C3 C4 -0.9(6)
N1 C2 C3 C4 179.7(4)
C12 C13 C14 O21 177.6(4)
C12 C13 C14 N1 -2.5(6)
C10 N1 C14 O21 -178.5(4)
C2 N1 C14 O21 1.7(6)
C10 N1 C14 C13 1.5(5)
C2 N1 C14 C13 -178.2(4)
C7 C8 C9 C10 -0.8(6)
C11 C10 C9 C8 -179.0(4)
N1 C10 C9 C8 1.0(6)
C13 C12 C15 C20 -48.7(6)
C11 C12 C15 C20 130.3(5)
C13 C12 C15 C16 129.8(5)
C11 C12 C15 C16 -51.1(6)
C10 C11 C22 N23 123(13)
C12 C11 C22 N23 -52(14)
C20 C15 C16 C17 1.6(7)
C12 C15 C16 C17 -176.9(4)
C2 C7 C6 C5 -1.6(6)
C8 C7 C6 C5 178.5(4)
C16 C15 C20 C19 0.1(7)
C12 C15 C20 C19 178.7(4)
C7 C6 C5 C4 0.9(7)
C2 C3 C4 C5 0.3(6)
C6 C5 C4 C3 -0.3(7)
C15 C20 C19 C18 -1.2(7)
C20 C19 C18 C17 0.7(7)
C15 C16 C17 C18 -2.2(7)
C19 C18 C17 C16 1.1(8)
